data_4321968
loop_
_publ_author_name
'Heather D. Hansen'
'Kalyani Maitra'
'John H. Nelson'

_publ_section_title
;
 Chloride Substitution Reactions of Cycloruthenated
 (R)C-(+)-N,N-Dimethyl(1-phenylethyl)amine with Pseudohalides: Ruthenium
 Atom Stereochemistry
;
_journal_name_full 'Inorganic Chemistry'
_journal_page_first 2150
_journal_page_last 2156
_journal_paper_doi 10.1021/ic981304d
_journal_volume 38
_journal_year 1999
_chemical_formula_sum 'C17 H20 N2 Ru S'
_chemical_formula_weight 385.48
_chemical_name_common 4a
_chemical_name_systematic
; 
 ? 
;
_space_group_IT_number 4
_symmetry_cell_setting monoclinic
_symmetry_space_group_name_Hall 'P 2yb'
_symmetry_space_group_name_H-M 'P 1 21 1'
_atom_sites_solution_hydrogens geom
_atom_sites_solution_primary direct
_atom_sites_solution_secondary difmap
_audit_creation_method SHELXL
_cell_angle_alpha 90.00
_cell_angle_beta 91.524(8)
_cell_angle_gamma 90.00
_cell_formula_units_Z 4
_cell_length_a 10.1105(12)
_cell_length_b 10.1873(10)
_cell_length_c 15.660(2)
_cell_measurement_temperature 293(2)
_cell_volume 1612.4(3)
_computing_structure_refinement 'SHELXL-93 (Sheldrick, 1993)'
_computing_structure_solution 'SHELXS-86 (Sheldrick, 1990)'
_diffrn_ambient_temperature 293(2)
_diffrn_radiation_monochromator graphite
_diffrn_radiation_source 'fine-focus sealed tube'
_diffrn_radiation_type MoK\a
_diffrn_radiation_wavelength 0.71073
_diffrn_reflns_av_R_equivalents 0.0247
_diffrn_reflns_av_sigmaI/netI 0.0520
_diffrn_reflns_limit_h_max 10
_diffrn_reflns_limit_h_min -1
_diffrn_reflns_limit_k_max 10
_diffrn_reflns_limit_k_min -1
_diffrn_reflns_limit_l_max 16
_diffrn_reflns_limit_l_min -16
_diffrn_reflns_number 6112
_diffrn_reflns_theta_max 22.50
_diffrn_reflns_theta_min 2.01
_exptl_absorpt_coefficient_mu 1.096
_exptl_crystal_density_diffrn 1.588
_exptl_crystal_F_000 784
_refine_diff_density_max 0.750
_refine_diff_density_min -0.665
_refine_diff_density_rms 0.151
_refine_ls_abs_structure_details 'Flack H D (1983), Acta Cryst. A39, 876-881'
_refine_ls_abs_structure_Flack 0.03(8)
_refine_ls_extinction_coef 0.0003(2)
_refine_ls_extinction_expression Fc^*^=kFc[1+0.001xFc^2^\l^3^/sin(2\q)]^-1/4^
_refine_ls_extinction_method SHELXL
_refine_ls_goodness_of_fit_all 1.072
_refine_ls_goodness_of_fit_obs 1.016
_refine_ls_matrix_type full
_refine_ls_number_parameters 380
_refine_ls_number_reflns 2479
_refine_ls_number_restraints 1
_refine_ls_restrained_S_all 1.090
_refine_ls_restrained_S_obs 1.016
_refine_ls_R_factor_all 0.0554
_refine_ls_R_factor_obs 0.0402
_refine_ls_shift/esd_max 0.000
_refine_ls_shift/esd_mean 0.000
_refine_ls_structure_factor_coef Fsqd
_refine_ls_weighting_details 'w=1/[\s^2^(Fo^2^)+(0.0132P)^2^+7.3150P] where P=(Fo^2^+2Fc^2^)/3'
_refine_ls_weighting_scheme calc
_refine_ls_wR_factor_all 0.0882
_refine_ls_wR_factor_obs 0.0786
_reflns_number_observed 2348
_reflns_number_total 2533
_reflns_observed_criterion >2sigma(I)
_cod_data_source_file ic981304d_3.cif
_cod_data_source_block vjc123a
_cod_depositor_comments
;
The following automatic conversions were performed:

'_refine_ls_weighting_scheme' value 'calc
w=1/[\s^2^(Fo^2^)+(0.0132P)^2^+7.3150P] where P=(Fo^2^+2Fc^2^)/3' was
changed to 'calc'. New tag '_refine_ls_weighting_details' was
created. The value of the new tag was set to
'w=1/[\s^2^(Fo^2^)+(0.0132P)^2^+7.3150P] where P=(Fo^2^+2Fc^2^)/3'.

Automatic conversion script
Id: cif_fix_values 3143 2015-03-26 13:38:13Z robertas 
;
_cod_original_cell_volume 1612.3(3)
_cod_database_code 4321968

loop_
_symmetry_equiv_pos_as_xyz
'x, y, z'
'-x, y+1/2, -z'

loop_
_atom_site_aniso_label
_atom_site_aniso_U_11
_atom_site_aniso_U_22
_atom_site_aniso_U_33
_atom_site_aniso_U_23
_atom_site_aniso_U_13
_atom_site_aniso_U_12
Ru1 0.0324(5) 0.0347(6) 0.0314(5) -0.0007(5) -0.0022(4) -0.0001(5)
S1 0.041(2) 0.068(3) 0.081(2) 0.008(3) -0.020(2) -0.003(2)
N1 0.033(5) 0.031(7) 0.039(5) -0.007(5) 0.000(4) -0.005(5)
N2 0.043(6) 0.043(6) 0.035(5) 0.005(6) -0.009(4) 0.012(6)
C1 0.017(6) 0.045(9) 0.055(8) 0.005(7) 0.006(6) 0.004(6)
C2 0.047(8) 0.029(8) 0.067(9) -0.005(7) -0.015(7) 0.000(7)
C3 0.048(9) 0.029(8) 0.104(12) -0.021(9) -0.007(8) 0.000(7)
C4 0.038(8) 0.063(12) 0.084(11) -0.031(10) -0.001(8) 0.010(8)
C5 0.021(6) 0.078(12) 0.053(8) -0.018(8) -0.006(6) -0.005(7)
C6 0.015(6) 0.047(8) 0.045(7) -0.011(7) 0.000(5) -0.001(6)
C7 0.025(6) 0.060(11) 0.042(7) -0.005(6) -0.006(5) -0.014(6)
C8 0.042(7) 0.080(10) 0.039(6) 0.003(9) 0.013(5) -0.013(9)
C9 0.057(8) 0.054(10) 0.036(6) 0.005(7) 0.001(6) 0.016(8)
C10 0.063(10) 0.063(11) 0.043(8) -0.008(8) 0.004(7) -0.006(9)
C11 0.070(10) 0.053(11) 0.048(9) 0.007(8) 0.023(8) 0.016(9)
C12 0.048(8) 0.074(13) 0.036(8) -0.015(8) -0.001(7) -0.008(8)
C13 0.046(7) 0.071(10) 0.030(6) -0.002(9) 0.003(5) 0.001(10)
C14 0.071(11) 0.044(10) 0.044(8) 0.014(8) 0.025(8) 0.005(8)
C15 0.050(9) 0.069(12) 0.036(7) 0.007(8) 0.004(7) -0.011(9)
C16 0.035(7) 0.088(12) 0.039(7) 0.007(9) 0.002(5) 0.008(9)
C17 0.041(7) 0.037(7) 0.034(6) 0.008(7) -0.005(5) 0.002(8)
Ru2 0.0284(5) 0.0342(6) 0.0314(5) -0.0018(5) 0.0014(4) 0.0020(5)
S2 0.045(2) 0.049(2) 0.071(2) -0.016(2) 0.017(2) 0.003(2)
N3 0.023(4) 0.032(5) 0.045(5) 0.004(6) -0.001(4) 0.001(6)
N4 0.025(5) 0.042(6) 0.041(5) 0.005(6) 0.008(4) 0.007(6)
C18 0.025(6) 0.049(8) 0.041(7) 0.009(7) 0.001(6) 0.003(6)
C19 0.045(8) 0.047(9) 0.032(7) 0.005(6) -0.002(6) -0.003(7)
C20 0.060(9) 0.072(12) 0.053(9) 0.024(9) 0.013(8) 0.020(9)
C21 0.045(8) 0.040(9) 0.075(10) 0.027(8) 0.002(7) -0.008(7)
C22 0.043(8) 0.050(9) 0.048(8) 0.009(7) 0.007(6) -0.003(7)
C23 0.029(7) 0.035(8) 0.039(7) 0.000(6) 0.004(5) 0.006(6)
C24 0.036(7) 0.040(8) 0.047(7) -0.014(6) -0.003(6) 0.006(6)
C25 0.056(9) 0.050(9) 0.052(8) -0.012(7) -0.007(7) 0.006(8)
C26 0.065(8) 0.047(8) 0.028(6) 0.003(6) 0.003(5) 0.022(8)
C27 0.028(6) 0.067(10) 0.054(7) -0.010(8) 0.000(5) 0.000(8)
C28 0.040(8) 0.046(9) 0.063(9) -0.020(8) -0.005(7) -0.014(7)
C29 0.060(9) 0.055(9) 0.036(7) -0.007(7) -0.014(7) 0.006(8)
C30 0.058(9) 0.039(9) 0.047(8) -0.005(7) 0.020(7) 0.004(8)
C31 0.042(8) 0.044(9) 0.069(9) -0.014(8) 0.006(7) 0.003(7)
C32 0.063(10) 0.041(9) 0.045(8) -0.015(7) -0.009(8) 0.007(8)
C33 0.077(11) 0.021(7) 0.055(8) -0.002(7) 0.006(8) 0.001(8)
C34 0.046(8) 0.019(7) 0.036(6) 0.001(5) -0.003(6) -0.012(6)

loop_
_atom_site_label
_atom_site_type_symbol
_atom_site_fract_x
_atom_site_fract_y
_atom_site_fract_z
_atom_site_U_iso_or_equiv
_atom_site_thermal_displace_type
_atom_site_occupancy
_atom_site_calc_flag
_atom_site_refinement_flags
_atom_site_disorder_group
Ru1 Ru -0.62394(8) -1.39064(10) -0.58718(5) 0.0329(3) Uani 1 d . .
S1 S -0.1717(3) -1.4041(5) -0.4945(2) 0.0637(11) Uani 1 d . .
N1 N -0.6074(9) -1.2785(10) -0.7051(6) 0.034(3) Uani 1 d . .
N2 N -0.4194(9) -1.3801(12) -0.5737(5) 0.040(2) Uani 1 d . .
C1 C -0.5946(11) -1.5389(14) -0.6749(8) 0.039(3) Uani 1 d . .
C2 C -0.6180(12) -1.6733(12) -0.6637(9) 0.048(3) Uani 1 d . .
H2B H -0.6411(12) -1.7055(12) -0.6105(9) 0.057 Uiso 1 calc R .
C3 C -0.6067(13) -1.7580(14) -0.7322(10) 0.061(4) Uani 1 d . .
H3A H -0.6256(13) -1.8465(14) -0.7244(10) 0.073 Uiso 1 calc R .
C4 C -0.5696(13) -1.7175(17) -0.8093(10) 0.062(4) Uani 1 d . .
H4A H -0.5625(13) -1.7771(17) -0.8539(10) 0.074 Uiso 1 calc R .
C5 C -0.5421(12) -1.5865(16) -0.8219(9) 0.051(4) Uani 1 d . .
H5A H -0.5185(12) -1.5570(16) -0.8756(9) 0.061 Uiso 1 calc R .
C6 C -0.5496(10) -1.4983(13) -0.7544(8) 0.036(3) Uani 1 d . .
C7 C -0.5138(11) -1.3534(13) -0.7612(7) 0.043(4) Uani 1 d . .
H7A H -0.4255(11) -1.3440(13) -0.7345(7) 0.051 Uiso 1 calc R .
C8 C -0.5035(11) -1.3008(17) -0.8524(6) 0.053(3) Uani 1 d . .
H8A H -0.4807(11) -1.2094(17) -0.8505(6) 0.080 Uiso 1 calc R .
H8B H -0.5869(11) -1.3116(17) -0.8822(6) 0.080 Uiso 1 calc R .
H8C H -0.4364(11) -1.3485(17) -0.8815(6) 0.080 Uiso 1 calc R .
C9 C -0.7377(11) -1.2645(14) -0.7499(7) 0.049(4) Uani 1 d . .
H9A H -0.7743(11) -1.3499(14) -0.7613(7) 0.073 Uiso 1 calc R .
H9B H -0.7268(11) -1.2187(14) -0.8028(7) 0.073 Uiso 1 calc R .
H9C H -0.7965(11) -1.2159(14) -0.7147(7) 0.073 Uiso 1 calc R .
C10 C -0.5558(14) -1.1456(15) -0.6892(8) 0.056(4) Uani 1 d . .
H10A H -0.4712(14) -1.1513(15) -0.6602(8) 0.085 Uiso 1 calc R .
H10B H -0.6162(14) -1.0980(15) -0.6545(8) 0.085 Uiso 1 calc R .
H10C H -0.5464(14) -1.1008(15) -0.7427(8) 0.085 Uiso 1 calc R .
C11 C -0.7804(15) -1.2598(15) -0.5336(9) 0.056(4) Uani 1 d . .
H11A H -0.8006(15) -1.1762(15) -0.5619(9) 0.068 Uiso 1 calc R .
C12 C -0.6770(14) -1.2653(16) -0.4730(8) 0.053(4) Uani 1 d . .
H12A H -0.6256(14) -1.1860(16) -0.4598(8) 0.063 Uiso 1 calc R .
C13 C -0.6270(12) -1.3893(19) -0.4475(7) 0.049(3) Uani 1 d . .
H13A H -0.5437(12) -1.3948(19) -0.4142(7) 0.059 Uiso 1 calc R .
C14 C -0.6900(16) -1.5060(15) -0.4768(9) 0.053(4) Uani 1 d . .
H14A H -0.6504(16) -1.5918(15) -0.4641(9) 0.063 Uiso 1 calc R .
C15 C -0.7940(15) -1.4949(17) -0.5380(8) 0.052(4) Uani 1 d . .
H15A H -0.8250(15) -1.5743(17) -0.5677(8) 0.062 Uiso 1 calc R .
C16 C -0.8366(11) -1.3766(19) -0.5671(7) 0.054(4) Uani 1 d . .
H16A H -0.8981(11) -1.3723(19) -0.6165(7) 0.065 Uiso 1 calc R .
C17 C -0.3168(11) -1.3916(15) -0.5406(6) 0.037(3) Uani 1 d . .
Ru2 Ru -0.05226(9) -0.80645(9) -0.81813(5) 0.0313(3) Uani 1 d . .
S2 S 0.3237(3) -0.9996(4) -0.9573(2) 0.0551(10) Uani 1 d . .
N3 N -0.1664(8) -0.8938(11) -0.9246(5) 0.033(2) Uani 1 d . .
N4 N 0.1092(8) -0.8859(12) -0.8746(5) 0.036(2) Uani 1 d . .
C18 C -0.0855(11) -0.9961(14) -0.7747(7) 0.038(3) Uani 1 d . .
C19 C -0.0672(13) -1.0389(14) -0.6908(8) 0.041(3) Uani 1 d . .
H19A H -0.0362(13) -0.9810(14) -0.6489(8) 0.050 Uiso 1 calc R .
C20 C -0.0955(14) -1.1691(16) -0.6694(9) 0.061(4) Uani 1 d . .
H20A H -0.0875(14) -1.1962(16) -0.6128(9) 0.074 Uiso 1 calc R .
C21 C -0.1348(12) -1.2571(14) -0.7314(9) 0.054(4) Uani 1 d . .
H21A H -0.1517(12) -1.3438(14) -0.7166(9) 0.064 Uiso 1 calc R .
C22 C -0.1492(12) -1.2185(14) -0.8147(8) 0.047(4) Uani 1 d . .
H22A H -0.1745(12) -1.2791(14) -0.8564(8) 0.056 Uiso 1 calc R .
C23 C -0.1256(11) -1.0858(12) -0.8376(7) 0.034(3) Uani 1 d . .
C24 C -0.1381(12) -1.0381(12) -0.9265(8) 0.041(3) Uani 1 d . .
H24A H -0.0491(12) -1.0457(12) -0.9494(8) 0.049 Uiso 1 calc R .
C25 C -0.2274(13) -1.1178(14) -0.9874(8) 0.053(4) Uani 1 d . .
H25A H -0.2282(13) -1.0782(14) -1.0430(8) 0.079 Uiso 1 calc R .
H25B H -0.3157(13) -1.1193(14) -0.9663(8) 0.079 Uiso 1 calc R .
H25C H -0.1944(13) -1.2059(14) -0.9911(8) 0.079 Uiso 1 calc R .
C26 C -0.1323(11) -0.8279(14) -1.0061(6) 0.047(3) Uani 1 d . .
H26A H -0.1519(11) -0.7359(14) -1.0022(6) 0.070 Uiso 1 calc R .
H26B H -0.1833(11) -0.8658(14) -1.0524(6) 0.070 Uiso 1 calc R .
H26C H -0.0398(11) -0.8394(14) -1.0161(6) 0.070 Uiso 1 calc R .
C27 C -0.3117(9) -0.8738(16) -0.9108(7) 0.050(4) Uani 1 d . .
H27A H -0.3358(9) -0.9156(16) -0.8585(7) 0.075 Uiso 1 calc R .
H27B H -0.3618(9) -0.9114(16) -0.9577(7) 0.075 Uiso 1 calc R .
H27C H -0.3302(9) -0.7815(16) -0.9075(7) 0.075 Uiso 1 calc R .
C28 C 0.0700(13) -0.6362(13) -0.7802(8) 0.050(4) Uani 1 d . .
H28A H 0.1634(13) -0.6358(13) -0.7953(8) 0.060 Uiso 1 calc R .
C29 C 0.0337(13) -0.7042(15) -0.7066(7) 0.050(4) Uani 1 d . .
H29A H 0.1009(13) -0.7472(15) -0.6701(7) 0.060 Uiso 1 calc R .
C30 C -0.0998(14) -0.7281(15) -0.6950(9) 0.048(4) Uani 1 d . .
H30A H -0.1259(14) -0.7884(15) -0.6497(9) 0.058 Uiso 1 calc R .
C31 C -0.1978(13) -0.6796(14) -0.7532(9) 0.052(4) Uani 1 d . .
H31A H -0.2903(13) -0.7071(14) -0.7489(9) 0.062 Uiso 1 calc R .
C32 C -0.1550(14) -0.6144(14) -0.8259(8) 0.050(4) Uani 1 d . .
H32A H -0.2186(14) -0.5990(14) -0.8732(8) 0.060 Uiso 1 calc R .
C33 C -0.0217(15) -0.5835(12) -0.8375(9) 0.051(4) Uani 1 d . .
H33A H 0.0069(15) -0.5501(12) -0.8927(9) 0.061 Uiso 1 calc R .
C34 C 0.1981(11) -0.9333(11) -0.9083(7) 0.034(3) Uani 1 d . .

loop_
_atom_type_symbol
_atom_type_description
_atom_type_scat_dispersion_real
_atom_type_scat_dispersion_imag
_atom_type_scat_source
C C 0.0033 0.0016 'International Tables Vol C Tables 4.2.6.8 and 6.1.1.4'
H H 0.0000 0.0000 'International Tables Vol C Tables 4.2.6.8 and 6.1.1.4'
N N 0.0061 0.0033 'International Tables Vol C Tables 4.2.6.8 and 6.1.1.4'
S S 0.1246 0.1234 'International Tables Vol C Tables 4.2.6.8 and 6.1.1.4'
Ru Ru -1.2594 0.8363 'International Tables Vol C Tables 4.2.6.8 and 6.1.1.4'

loop_
_geom_angle_atom_site_label_1
_geom_angle_atom_site_label_2
_geom_angle_atom_site_label_3
_geom_angle
_geom_angle_site_symmetry_1
_geom_angle_site_symmetry_3
_geom_angle_publ_flag
C1 Ru1 N2 86.8(4) . . ?
C1 Ru1 C15 90.4(5) . . ?
N2 Ru1 C15 141.5(5) . . ?
C1 Ru1 N1 78.8(5) . . ?
N2 Ru1 N1 87.7(3) . . ?
C15 Ru1 N1 129.3(4) . . ?
C1 Ru1 C16 107.6(5) . . ?
N2 Ru1 C16 164.4(4) . . ?
C15 Ru1 C16 36.1(6) . . ?
N1 Ru1 C16 100.7(4) . . ?
C1 Ru1 C13 132.4(6) . . ?
N2 Ru1 C13 86.5(4) . . ?
C15 Ru1 C13 67.5(5) . . ?
N1 Ru1 C13 147.8(6) . . ?
C16 Ru1 C13 79.4(4) . . ?
C1 Ru1 C14 100.5(5) . . ?
N2 Ru1 C14 105.6(5) . . ?
C15 Ru1 C14 37.4(5) . . ?
N1 Ru1 C14 166.6(5) . . ?
C16 Ru1 C14 66.6(6) . . ?
C13 Ru1 C14 37.7(5) . . ?
C1 Ru1 C11 142.7(5) . . ?
N2 Ru1 C11 129.8(5) . . ?
C15 Ru1 C11 65.6(5) . . ?
N1 Ru1 C11 94.4(4) . . ?
C16 Ru1 C11 37.2(6) . . ?
C13 Ru1 C11 66.1(5) . . ?
C14 Ru1 C11 78.0(5) . . ?
C1 Ru1 C12 166.8(5) . . ?
N2 Ru1 C12 98.4(4) . . ?
C15 Ru1 C12 77.9(6) . . ?
N1 Ru1 C12 113.4(5) . . ?
C16 Ru1 C12 66.2(5) . . ?
C13 Ru1 C12 36.9(5) . . ?
C14 Ru1 C12 66.4(5) . . ?
C11 Ru1 C12 35.9(5) . . ?
C10 N1 C9 107.4(10) . . ?
C10 N1 C7 109.8(9) . . ?
C9 N1 C7 109.6(8) . . ?
C10 N1 Ru1 111.9(8) . . ?
C9 N1 Ru1 111.3(7) . . ?
C7 N1 Ru1 106.8(7) . . ?
C17 N2 Ru1 157.2(9) . . ?
C6 C1 C2 117.4(13) . . ?
C6 C1 Ru1 115.5(10) . . ?
C2 C1 Ru1 127.1(10) . . ?
C3 C2 C1 119.7(14) . . ?
C4 C3 C2 122.5(14) . . ?
C3 C4 C5 119.4(14) . . ?
C4 C5 C6 120.0(14) . . ?
C5 C6 C1 120.7(13) . . ?
C5 C6 C7 123.7(12) . . ?
C1 C6 C7 115.6(11) . . ?
N1 C7 C6 107.1(9) . . ?
N1 C7 C8 115.0(10) . . ?
C6 C7 C8 115.2(11) . . ?
C12 C11 C16 120.4(14) . . ?
C12 C11 Ru1 73.0(8) . . ?
C16 C11 Ru1 69.1(8) . . ?
C11 C12 C13 118.9(13) . . ?
C11 C12 Ru1 71.0(8) . . ?
C13 C12 Ru1 68.3(7) . . ?
C12 C13 C14 120.2(10) . . ?
C12 C13 Ru1 74.8(7) . . ?
C14 C13 Ru1 71.9(7) . . ?
C15 C14 C13 118.3(14) . . ?
C15 C14 Ru1 70.2(8) . . ?
C13 C14 Ru1 70.4(7) . . ?
C16 C15 C14 121.7(15) . . ?
C16 C15 Ru1 72.2(8) . . ?
C14 C15 Ru1 72.4(8) . . ?
C15 C16 C11 120.2(11) . . ?
C15 C16 Ru1 71.6(8) . . ?
C11 C16 Ru1 73.8(8) . . ?
N2 C17 S1 178.6(14) . . ?
N4 Ru2 C18 84.9(5) . . ?
N4 Ru2 C30 137.2(4) . . ?
C18 Ru2 C30 90.6(5) . . ?
N4 Ru2 N3 85.4(3) . . ?
C18 Ru2 N3 77.6(4) . . ?
C30 Ru2 N3 135.0(4) . . ?
N4 Ru2 C29 103.2(4) . . ?
C18 Ru2 C29 104.2(5) . . ?
C30 Ru2 C29 37.2(5) . . ?
N3 Ru2 C29 171.3(4) . . ?
N4 Ru2 C28 88.8(5) . . ?
C18 Ru2 C28 137.6(5) . . ?
C30 Ru2 C28 66.6(5) . . ?
N3 Ru2 C28 143.7(4) . . ?
C29 Ru2 C28 37.2(5) . . ?
N4 Ru2 C32 134.7(5) . . ?
C18 Ru2 C32 139.4(5) . . ?
C30 Ru2 C32 66.8(5) . . ?
N3 Ru2 C32 94.6(4) . . ?
C29 Ru2 C32 78.5(5) . . ?
C28 Ru2 C32 65.1(5) . . ?
N4 Ru2 C31 166.7(5) . . ?
C18 Ru2 C31 106.0(5) . . ?
C30 Ru2 C31 37.7(5) . . ?
N3 Ru2 C31 104.0(4) . . ?
C29 Ru2 C31 67.2(5) . . ?
C28 Ru2 C31 78.0(5) . . ?
C32 Ru2 C31 36.7(5) . . ?
N4 Ru2 C33 102.8(5) . . ?
C18 Ru2 C33 168.2(5) . . ?
C30 Ru2 C33 77.7(5) . . ?
N3 Ru2 C33 111.6(4) . . ?
C29 Ru2 C33 65.6(5) . . ?
C28 Ru2 C33 35.5(5) . . ?
C32 Ru2 C33 35.9(5) . . ?
C31 Ru2 C33 65.3(5) . . ?
C26 N3 C24 112.2(10) . . ?
C26 N3 C27 108.1(9) . . ?
C24 N3 C27 108.9(10) . . ?
C26 N3 Ru2 109.8(7) . . ?
C24 N3 Ru2 108.4(7) . . ?
C27 N3 Ru2 109.4(7) . . ?
C34 N4 Ru2 177.9(9) . . ?
C19 C18 C23 119.3(12) . . ?
C19 C18 Ru2 125.6(10) . . ?
C23 C18 Ru2 115.1(8) . . ?
C18 C19 C20 120.0(13) . . ?
C21 C20 C19 120.5(13) . . ?
C22 C21 C20 120.5(13) . . ?
C21 C22 C23 120.1(13) . . ?
C18 C23 C22 119.5(11) . . ?
C18 C23 C24 117.7(11) . . ?
C22 C23 C24 122.7(12) . . ?
C23 C24 N3 108.4(10) . . ?
C23 C24 C25 116.6(11) . . ?
N3 C24 C25 115.0(10) . . ?
C33 C28 C29 122.7(13) . . ?
C33 C28 Ru2 76.6(7) . . ?
C29 C28 Ru2 71.0(7) . . ?
C30 C29 C28 118.2(12) . . ?
C30 C29 Ru2 69.9(8) . . ?
C28 C29 Ru2 71.8(7) . . ?
C29 C30 C31 121.3(13) . . ?
C29 C30 Ru2 72.9(7) . . ?
C31 C30 Ru2 73.9(8) . . ?
C32 C31 C30 117.6(12) . . ?
C32 C31 Ru2 71.3(8) . . ?
C30 C31 Ru2 68.4(7) . . ?
C31 C32 C33 122.2(13) . . ?
C31 C32 Ru2 72.0(8) . . ?
C33 C32 Ru2 75.8(8) . . ?
C28 C33 C32 117.3(13) . . ?
C28 C33 Ru2 67.8(7) . . ?
C32 C33 Ru2 68.3(8) . . ?
N4 C34 S2 179.2(10) . . ?

loop_
_geom_bond_atom_site_label_1
_geom_bond_atom_site_label_2
_geom_bond_distance
_geom_bond_site_symmetry_2
_geom_bond_publ_flag
Ru1 C1 2.068(13) . ?
Ru1 N2 2.076(9) . ?
Ru1 C15 2.179(14) . ?
Ru1 N1 2.182(10) . ?
Ru1 C16 2.186(12) . ?
Ru1 C13 2.188(10) . ?
Ru1 C14 2.208(13) . ?
Ru1 C11 2.248(14) . ?
Ru1 C12 2.273(13) . ?
S1 C17 1.623(10) . ?
N1 C10 1.47(2) . ?
N1 C9 1.483(14) . ?
N1 C7 1.514(14) . ?
N2 C17 1.152(12) . ?
C1 C6 1.40(2) . ?
C1 C2 1.40(2) . ?
C2 C3 1.38(2) . ?
C3 C4 1.34(2) . ?
C4 C5 1.38(2) . ?
C5 C6 1.39(2) . ?
C6 C7 1.52(2) . ?
C7 C8 1.531(14) . ?
C11 C12 1.39(2) . ?
C11 C16 1.41(2) . ?
C12 C13 1.41(2) . ?
C13 C14 1.42(2) . ?
C14 C15 1.41(2) . ?
C15 C16 1.35(2) . ?
Ru2 N4 2.044(9) . ?
Ru2 C18 2.078(13) . ?
Ru2 C30 2.153(13) . ?
Ru2 N3 2.191(9) . ?
Ru2 C29 2.192(12) . ?
Ru2 C28 2.202(12) . ?
Ru2 C32 2.217(14) . ?
Ru2 C31 2.225(13) . ?
Ru2 C33 2.314(13) . ?
S2 C34 1.646(12) . ?
N3 C26 1.490(13) . ?
N3 C24 1.50(2) . ?
N3 C27 1.504(12) . ?
N4 C34 1.159(13) . ?
C18 C19 1.39(2) . ?
C18 C23 1.40(2) . ?
C19 C20 1.40(2) . ?
C20 C21 1.37(2) . ?
C21 C22 1.37(2) . ?
C22 C23 1.42(2) . ?
C23 C24 1.48(2) . ?
C24 C25 1.53(2) . ?
C28 C33 1.38(2) . ?
C28 C29 1.40(2) . ?
C29 C30 1.39(2) . ?
C30 C31 1.42(2) . ?
C31 C32 1.40(2) . ?
C32 C33 1.40(2) . ?
